data_4074473
loop_
_publ_author_name
'Pla-Quintana, Anna'
'Torrent, Anna'
'Dachs, Anna'
'Roglans, Anna'
'Pleixats, Roser'
'Moreno-Ma\~nas, Marcial'
'Parella, Teodor'
'Benet-Buchholz, Jordi'

_publ_contact_author
;
    Dr. Benet-Buchholz, Jordi
    Institute of Chemical Research of Catalonia (ICIQ)    
    X-ray Diffraction Unit
    Avgda. Pa\=isos Catalans 16
    E-43007 Tarragona, Spain
;
_publ_section_title
;
 Chiral and Stable Palladium(0) Complexes of Polyunsaturated
 Aza-macrocyclic Ligands:&#x00A0; Synthesis and Structural Analysis
;
_journal_issue 23
_journal_name_full Organometallics
_journal_page_first 5612
_journal_paper_doi 10.1021/om060667f
_journal_volume 25
_journal_year 2006
_chemical_formula_sum 'C34 H39 Cl2 N3 O6 Pd S3'
_chemical_formula_weight 859.16
_chemical_name_systematic
;

 ?

;
_space_group_IT_number 2
_symmetry_cell_setting triclinic
_symmetry_space_group_name_Hall '-P 1'
_symmetry_space_group_name_H-M 'P -1'
_atom_sites_solution_hydrogens geom
_atom_sites_solution_primary direct
_atom_sites_solution_secondary difmap
_audit_creation_method SHELXL-97
_cell_angle_alpha 112.667(2)
_cell_angle_beta 91.155(2)
_cell_angle_gamma 101.052(2)
_cell_formula_units_Z 2
_cell_length_a 11.2912(8)
_cell_length_b 11.7993(9)
_cell_length_c 14.9326(11)
_cell_measurement_reflns_used 9293
_cell_measurement_temperature 100(2)
_cell_measurement_theta_max 39.25
_cell_measurement_theta_min 2.97
_cell_volume 1792.0(2)
_computing_cell_refinement 'Bruker-Nonius Apex v1.0-22 2002'
_computing_data_collection 'Bruker-Nonius Apex v1.0-22 2002'
_computing_data_reduction 'SAINT+ Version 7.06A Bruker-Nonius, 2004'
_computing_molecular_graphics 'Shelxtl Version 6.12 (Sheldrick, 2001)'
_computing_publication_material 'Shelxtl Version 6.12 (Sheldrick, 2001)'
_computing_structure_refinement 'Shelxtl Version 6.12 (Sheldrick, 2001)'
_computing_structure_solution 'Shelxtl Version 6.12 (Sheldrick, 2001)'
_diffrn_ambient_temperature 100(2)
_diffrn_detector_area_resol_mean 512
_diffrn_detector_type '4K CCD area detector APEX II'
_diffrn_measured_fraction_theta_full 0.896
_diffrn_measured_fraction_theta_max 0.896
_diffrn_measurement_device_type 'Kappa 4-axis goniometer bruker-nonius'
_diffrn_measurement_method
;
 Fullsphere data collection, phi and omega scans
;
_diffrn_measurement_specimen_support 'magnetic support whith 10 micron nylon fiber cryoloop'
_diffrn_radiation_monochromator 'Multilayer Montel 200 mirrors'
_diffrn_radiation_type MoK\a
_diffrn_radiation_wavelength 0.71073
_diffrn_reflns_av_R_equivalents 0.0461
_diffrn_reflns_av_sigmaI/netI 0.0752
_diffrn_reflns_limit_h_max 20
_diffrn_reflns_limit_h_min -19
_diffrn_reflns_limit_k_max 20
_diffrn_reflns_limit_k_min -17
_diffrn_reflns_limit_l_max 26
_diffrn_reflns_limit_l_min -24
_diffrn_reflns_number 35454
_diffrn_reflns_theta_full 39.95
_diffrn_reflns_theta_max 39.95
_diffrn_reflns_theta_min 2.97
_diffrn_source 'rotating anode X-ray tube'
_diffrn_source_current 90
_diffrn_source_power 50
_diffrn_source_size '3 mm x 0.3 mm fine focus'
_diffrn_source_type 'Bruker-Nonius FR 591'
_exptl_absorpt_coefficient_mu 0.891
_exptl_absorpt_correction_T_max 1.0000
_exptl_absorpt_correction_T_min 0.8367
_exptl_absorpt_correction_type empirical
_exptl_absorpt_process_details
; 
 SADABS Version 2.1 2003 Bruker-Nonius
 Blessing, Acta Cryst. (1995) A51 33-38
;
_exptl_crystal_colour colourless
_exptl_crystal_density_diffrn 1.592
_exptl_crystal_density_method 'not measured'
_exptl_crystal_description plate
_exptl_crystal_F_000 880
_exptl_crystal_size_max 0.07
_exptl_crystal_size_mid 0.05
_exptl_crystal_size_min 0.02
_refine_diff_density_max 2.157
_refine_diff_density_min -2.566
_refine_diff_density_rms 0.136
_refine_ls_extinction_method none
_refine_ls_goodness_of_fit_ref 1.130
_refine_ls_hydrogen_treatment noref
_refine_ls_matrix_type full
_refine_ls_number_parameters 514
_refine_ls_number_reflns 19853
_refine_ls_number_restraints 12
_refine_ls_restrained_S_all 1.131
_refine_ls_R_factor_all 0.0716
_refine_ls_R_factor_gt 0.0651
_refine_ls_shift/su_max 0.001
_refine_ls_shift/su_mean 0.000
_refine_ls_structure_factor_coef Fsqd
_refine_ls_weighting_details 'calc w=1/[\s^2^(Fo^2^)+(0.0489P)^2^+3.0790P] where P=(Fo^2^+2Fc^2^)/3'
_refine_ls_weighting_scheme calc
_refine_ls_wR_factor_gt 0.1706
_refine_ls_wR_factor_ref 0.1742
_reflns_number_gt 17741
_reflns_number_total 19853
_reflns_threshold_expression >2sigma(I)
_cod_data_source_file om060667fsi20060726_061000.cif
_cod_data_source_block ad010_0m
_cod_depositor_comments
;
The following automatic conversions were performed:
'_diffrn_measurement_specimen_suppport' tag replaced with
'_diffrn_measurement_specimen_support'.

Automatic conversion script
Id: cif_correct_tags 1440 2010-10-19 06:21:57Z saulius 

The following automatic conversions were performed:

'_symmetry_cell_setting' value 'Triclinic' changed to 'triclinic'
according to /home/saulius/struct/CIF-dictionaries/cif_core.dic
dictionary named 'cif_core.dic' version 2.4.1 from 2010-06-29.

Automatic conversion script
Id: cif_fix_values 1715 2011-07-08 13:25:40Z adriana 
;
_cod_original_sg_symbol_H-M P-1
_cod_database_code 4074473

loop_
_symmetry_equiv_pos_as_xyz
'x, y, z'
'-x, -y, -z'

loop_
_atom_site_label
_atom_site_type_symbol
_atom_site_fract_x
_atom_site_fract_y
_atom_site_fract_z
_atom_site_U_iso_or_equiv
_atom_site_adp_type
_atom_site_occupancy
_atom_site_symmetry_multiplicity
_atom_site_calc_flag
_atom_site_refinement_flags
_atom_site_disorder_assembly
_atom_site_disorder_group
Pd1 Pd 0.044281(13) 0.805686(15) 0.379011(11) 0.01827(4) Uani 1 1 d . . .
S1 S -0.21144(6) 0.62223(7) 0.59467(5) 0.02716(11) Uani 1 1 d . A .
N1 N -0.12834(19) 0.6932(3) 0.53385(18) 0.0292(4) Uani 1 1 d . . .
C1 C -0.1998(3) 0.7348(6) 0.4757(3) 0.0357(9) Uani 0.827(6) 1 d PD A 1
H1A H -0.2639 0.6620 0.4341 0.043 Uiso 0.827(6) 1 calc PR A 1
H1B H -0.2409 0.7980 0.5205 0.043 Uiso 0.827(6) 1 calc PR A 1
C1' C -0.176(2) 0.783(2) 0.4967(10) 0.034(4) Uiso 0.173(6) 1 d PD A 2
H1C H -0.2647 0.7747 0.5020 0.041 Uiso 0.173(6) 1 calc PR A 2
H1D H -0.1354 0.8713 0.5369 0.041 Uiso 0.173(6) 1 calc PR A 2
O1 O -0.1309(3) 0.5784(3) 0.64283(19) 0.0401(5) Uani 1 1 d . . .
S2 S -0.17821(6) 0.87913(10) 0.10620(7) 0.03951(18) Uani 1 1 d . A .
C2 C -0.1365(3) 0.7886(7) 0.4136(4) 0.0461(14) Uani 0.827(6) 1 d PD A 1
C2' C -0.1522(16) 0.7505(13) 0.3925(9) 0.018(2) Uiso 0.173(6) 1 d PD A 2
H2'A H -0.1877 0.6603 0.3500 0.021 Uiso 0.173(6) 1 calc PR A 2
O2 O -0.3107(2) 0.5337(2) 0.52795(17) 0.0379(5) Uani 1 1 d . . .
N2 N -0.1072(2) 0.8554(3) 0.1921(2) 0.0380(6) Uani 1 1 d . . .
S3 S 0.50572(5) 0.82842(6) 0.38635(4) 0.02315(10) Uani 1 1 d . A .
C3 C -0.1379(6) 0.8052(7) 0.3360(3) 0.0318(10) Uani 0.827(6) 1 d PD A 1
C3' C -0.134(4) 0.826(2) 0.3400(13) 0.038(7) Uiso 0.173(6) 1 d PD A 2
H3'A H -0.1493 0.9119 0.3757 0.045 Uiso 0.173(6) 1 calc PR A 2
O3 O -0.3012(2) 0.8106(4) 0.0931(2) 0.0525(8) Uani 1 1 d . . .
N3 N 0.36019(17) 0.8280(2) 0.38989(15) 0.0243(3) Uani 1 1 d . . .
C4 C -0.1719(3) 0.8742(5) 0.2803(4) 0.0429(11) Uani 0.827(6) 1 d PD A 1
H4A H -0.1544 0.9651 0.3228 0.051 Uiso 0.827(6) 1 calc PR A 1
H4B H -0.2604 0.8469 0.2605 0.051 Uiso 0.827(6) 1 calc PR A 1
C4' C -0.1708(16) 0.7724(16) 0.2323(11) 0.031(3) Uiso 0.173(6) 1 d PD A 2
H4C H -0.1511 0.6885 0.2011 0.037 Uiso 0.173(6) 1 calc PR A 2
H4D H -0.2593 0.7627 0.2198 0.037 Uiso 0.173(6) 1 calc PR A 2
O4 O -0.1057(3) 0.8506(3) 0.0252(2) 0.0448(6) Uani 1 1 d . . .
C5 C 0.0259(6) 0.9110(8) 0.2137(6) 0.057(2) Uani 0.827(6) 1 d PD A 1
H5A H 0.0399 0.9963 0.2663 0.068 Uiso 0.827(6) 1 calc PR A 1
H5B H 0.0585 0.9189 0.1548 0.068 Uiso 0.827(6) 1 calc PR A 1
C5' C 0.0211(13) 0.8992(11) 0.2025(7) 0.0081(17) Uiso 0.173(6) 1 d PD A 2
H5C H 0.0384 0.9912 0.2207 0.010 Uiso 0.173(6) 1 calc PR A 2
H5D H 0.0506 0.8606 0.1380 0.010 Uiso 0.173(6) 1 calc PR A 2
O5 O 0.55830(18) 0.9183(2) 0.34679(18) 0.0319(4) Uani 1 1 d . . .
C6 C 0.0909(3) 0.8308(5) 0.2444(3) 0.0332(8) Uani 0.827(6) 1 d PD A 1
H6 H 0.0926 0.7493 0.1892 0.040 Uiso 0.827(6) 1 calc PR A 1
C6' C 0.0925(9) 0.8743(10) 0.2743(8) 0.0128(17) Uiso 0.173(6) 1 d PD A 2
O6 O 0.55247(19) 0.8430(2) 0.48083(15) 0.0323(4) Uani 1 1 d . . .
C7 C 0.1938(3) 0.8748(5) 0.3097(3) 0.0279(7) Uani 0.827(6) 1 d PD A 1
H7 H 0.2194 0.9687 0.3383 0.034 Uiso 0.827(6) 1 calc PR A 1
C7' C 0.1833(13) 0.8405(18) 0.2950(17) 0.028(5) Uiso 0.173(6) 1 d PD A 2
C8 C 0.2983(3) 0.8121(4) 0.2964(2) 0.0345(8) Uani 0.827(6) 1 d PD A 1
H8A H 0.2692 0.7212 0.2561 0.041 Uiso 0.827(6) 1 calc PR A 1
H8B H 0.3573 0.8472 0.2606 0.041 Uiso 0.827(6) 1 calc PR A 1
C8' C 0.3132(14) 0.887(3) 0.333(2) 0.053(6) Uiso 0.173(6) 1 d PD A 2
H8C H 0.3612 0.8756 0.2762 0.064 Uiso 0.173(6) 1 calc PR A 2
H8D H 0.3271 0.9780 0.3727 0.064 Uiso 0.173(6) 1 calc PR A 2
C9 C 0.2915(3) 0.7534(5) 0.4379(4) 0.0339(8) Uani 0.827(6) 1 d P A 1
H9A H 0.3461 0.7526 0.4903 0.041 Uiso 0.827(6) 1 calc PR A 1
H9B H 0.2643 0.6656 0.3898 0.041 Uiso 0.827(6) 1 calc PR A 1
C9' C 0.3065(18) 0.809(5) 0.4766(15) 0.084(15) Uani 0.173(6) 1 d P A 2
H9'A H 0.3446 0.7479 0.4911 0.101 Uiso 0.173(6) 1 calc PR A 2
H9'B H 0.3262 0.8895 0.5343 0.101 Uiso 0.173(6) 1 calc PR A 2
C10 C 0.1827(6) 0.8007(6) 0.4814(4) 0.0278(10) Uani 0.827(6) 1 d P A 1
H10 H 0.2057 0.8815 0.5402 0.033 Uiso 0.827(6) 1 calc PR A 1
C10' C 0.182(2) 0.764(3) 0.4609(16) 0.024(4) Uani 0.173(6) 1 d P A 2
H10A H 0.1712 0.6711 0.4284 0.029 Uiso 0.173(6) 1 calc PR A 2
C11 C 0.0791(3) 0.7280(5) 0.4873(3) 0.0265(6) Uani 0.827(6) 1 d P A 1
H11 H 0.0795 0.6363 0.4564 0.032 Uiso 0.827(6) 1 calc PR A 1
C11' C 0.0764(11) 0.781(2) 0.5134(10) 0.025(3) Uani 0.173(6) 1 d P A 2
H11A H 0.0912 0.8620 0.5722 0.030 Uiso 0.173(6) 1 calc PR A 2
C12 C -0.0036(3) 0.7582(5) 0.5684(2) 0.0368(9) Uani 0.827(6) 1 d P A 1
H12A H 0.0252 0.7342 0.6202 0.044 Uiso 0.827(6) 1 calc PR A 1
H12B H 0.0009 0.8500 0.5972 0.044 Uiso 0.827(6) 1 calc PR A 1
C12' C -0.0043(11) 0.6697(13) 0.5318(12) 0.025(3) Uani 0.173(6) 1 d P A 2
H12C H -0.0019 0.5880 0.4787 0.030 Uiso 0.173(6) 1 calc PR A 2
H12D H 0.0241 0.6689 0.5946 0.030 Uiso 0.173(6) 1 calc PR A 2
C13 C -0.2708(2) 0.7401(2) 0.68428(17) 0.0238(4) Uani 1 1 d . . .
C14 C -0.2166(2) 0.7949(3) 0.77970(18) 0.0276(4) Uani 1 1 d . A .
H14 H -0.1505 0.7665 0.7979 0.033 Uiso 1 1 calc R . .
C15 C -0.2600(3) 0.8918(3) 0.8484(2) 0.0340(5) Uani 1 1 d . . .
H15 H -0.2238 0.9283 0.9140 0.041 Uiso 1 1 calc R A .
C16 C -0.3559(3) 0.9365(3) 0.8228(2) 0.0348(5) Uani 1 1 d . A .
C17 C -0.4097(3) 0.8791(3) 0.7260(2) 0.0342(5) Uani 1 1 d . . .
H17 H -0.4751 0.9081 0.7073 0.041 Uiso 1 1 calc R A .
C18 C -0.3689(2) 0.7812(3) 0.65766(18) 0.0283(4) Uani 1 1 d . A .
H18 H -0.4072 0.7419 0.5927 0.034 Uiso 1 1 calc R . .
C19 C -0.3998(5) 1.0448(4) 0.8979(3) 0.0540(11) Uani 1 1 d . . .
H19A H -0.4024 1.0341 0.9598 0.081 Uiso 1 1 calc R A .
H19B H -0.4812 1.0460 0.8748 0.081 Uiso 1 1 calc R . .
H19C H -0.3441 1.1242 0.9076 0.081 Uiso 1 1 calc R . .
C20 C -0.1788(3) 1.0408(4) 0.1512(2) 0.0389(7) Uani 1 1 d . . .
C21 C -0.2557(3) 1.0932(5) 0.2226(3) 0.0536(12) Uani 1 1 d . A .
H21 H -0.3108 1.0401 0.2445 0.064 Uiso 1 1 calc R . .
C22 C -0.2509(4) 1.2194(6) 0.2601(3) 0.0583(13) Uani 1 1 d . . .
H22 H -0.3033 1.2533 0.3076 0.070 Uiso 1 1 calc R A .
C23 C -0.1707(4) 1.2985(5) 0.2300(3) 0.0547(11) Uani 1 1 d . A .
C24 C -0.0969(3) 1.2471(5) 0.1586(3) 0.0465(8) Uani 1 1 d . . .
H24 H -0.0431 1.3009 0.1365 0.056 Uiso 1 1 calc R A .
C25 C -0.0999(3) 1.1183(4) 0.1186(2) 0.0389(7) Uani 1 1 d . A .
H25 H -0.0488 1.0844 0.0700 0.047 Uiso 1 1 calc R . .
C26 C -0.1633(6) 1.4395(7) 0.2746(5) 0.0784(19) Uani 1 1 d . . .
H26A H -0.2095 1.4628 0.2305 0.118 Uiso 1 1 calc R A .
H26B H -0.0783 1.4840 0.2846 0.118 Uiso 1 1 calc R . .
H26C H -0.1974 1.4625 0.3374 0.118 Uiso 1 1 calc R . .
C27 C 0.5160(2) 0.6777(2) 0.30182(17) 0.0230(3) Uani 1 1 d . . .
C28 C 0.5331(3) 0.6602(3) 0.20541(19) 0.0285(4) Uani 1 1 d . A .
H28 H 0.5386 0.7281 0.1853 0.034 Uiso 1 1 calc R . .
C29 C 0.5418(3) 0.5405(3) 0.1390(2) 0.0345(5) Uani 1 1 d . . .
H29 H 0.5553 0.5281 0.0736 0.041 Uiso 1 1 calc R A .
C30 C 0.5312(3) 0.4401(3) 0.1667(2) 0.0341(5) Uani 1 1 d . A .
C31 C 0.5129(3) 0.4595(3) 0.2626(3) 0.0340(5) Uani 1 1 d . . .
H31 H 0.5055 0.3909 0.2821 0.041 Uiso 1 1 calc R A .
C32 C 0.5052(2) 0.5782(3) 0.3313(2) 0.0284(4) Uani 1 1 d . A .
H32 H 0.4928 0.5904 0.3969 0.034 Uiso 1 1 calc R . .
C33 C 0.5401(4) 0.3121(4) 0.0929(3) 0.0499(9) Uani 1 1 d . . .
H33A H 0.4584 0.2598 0.0681 0.075 Uiso 1 1 calc R A .
H33B H 0.5855 0.2717 0.1241 0.075 Uiso 1 1 calc R . .
H33C H 0.5822 0.3217 0.0386 0.075 Uiso 1 1 calc R . .
C1L C 0.8243(11) 0.5420(13) 0.9660(9) 0.141(4) Uani 1 1 d . . .
H1L1 H 0.7559 0.5788 0.9962 0.169 Uiso 1 1 calc R . .
H1L2 H 0.8999 0.6037 1.0006 0.169 Uiso 1 1 calc R . .
Cl1L Cl 0.8160(3) 0.5289(3) 0.8512(2) 0.1322(10) Uani 1 1 d . . .
Cl2L Cl 0.8221(3) 0.4093(3) 0.9893(3) 0.1392(12) Uani 1 1 d . . .

loop_
_atom_site_aniso_label
_atom_site_aniso_U_11
_atom_site_aniso_U_22
_atom_site_aniso_U_33
_atom_site_aniso_U_23
_atom_site_aniso_U_13
_atom_site_aniso_U_12
Pd1 0.01525(6) 0.02326(7) 0.02019(7) 0.01193(5) 0.00451(4) 0.00575(4)
S1 0.0266(2) 0.0346(3) 0.0270(2) 0.0183(2) 0.00775(19) 0.0084(2)
N1 0.0187(7) 0.0483(13) 0.0341(10) 0.0284(10) 0.0086(7) 0.0119(8)
C1 0.0175(11) 0.069(3) 0.0389(17) 0.042(2) 0.0060(11) 0.0064(15)
O1 0.0470(13) 0.0487(13) 0.0427(12) 0.0311(10) 0.0115(10) 0.0237(11)
S2 0.0221(3) 0.0718(6) 0.0459(4) 0.0467(4) 0.0055(2) 0.0085(3)
C2 0.0169(13) 0.088(4) 0.061(3) 0.061(3) 0.0037(16) 0.0055(19)
O2 0.0380(11) 0.0394(11) 0.0326(10) 0.0143(8) 0.0080(8) -0.0009(9)
N2 0.0181(8) 0.0702(18) 0.0489(14) 0.0485(14) 0.0075(8) 0.0090(10)
S3 0.01557(18) 0.0321(3) 0.0271(2) 0.01543(19) 0.00595(16) 0.00903(17)
C3 0.0225(15) 0.061(3) 0.0305(16) 0.0328(17) 0.0110(11) 0.0189(19)
O3 0.0248(9) 0.091(2) 0.0631(17) 0.0592(17) -0.0027(10) 0.0002(11)
N3 0.0159(6) 0.0385(10) 0.0275(8) 0.0202(7) 0.0069(6) 0.0110(7)
C4 0.0285(14) 0.073(3) 0.061(2) 0.055(2) 0.0239(16) 0.0254(17)
O4 0.0398(12) 0.0671(18) 0.0446(13) 0.0394(13) 0.0107(10) 0.0133(12)
C5 0.0215(16) 0.104(5) 0.089(4) 0.084(4) 0.012(2) 0.016(2)
O5 0.0227(7) 0.0325(9) 0.0486(11) 0.0225(8) 0.0144(7) 0.0097(7)
C6 0.0213(11) 0.061(3) 0.0351(16) 0.0346(19) 0.0110(11) 0.0164(14)
O6 0.0241(8) 0.0469(11) 0.0280(8) 0.0137(8) 0.0022(6) 0.0149(8)
C7 0.0167(10) 0.046(3) 0.0328(17) 0.0258(19) 0.0088(10) 0.0126(13)
C8 0.0229(12) 0.068(3) 0.0241(12) 0.0226(14) 0.0086(9) 0.0258(14)
C9 0.0233(13) 0.054(2) 0.049(2) 0.0398(19) 0.0191(15) 0.0207(14)
C9' 0.020(7) 0.19(4) 0.020(7) 0.040(14) -0.001(6) -0.017(13)
C10 0.0213(13) 0.049(3) 0.0197(19) 0.0170(16) 0.0079(14) 0.0152(18)
C10' 0.014(5) 0.055(14) 0.016(8) 0.024(8) 0.010(6) 0.014(9)
C11 0.0208(11) 0.048(2) 0.0229(13) 0.0233(14) 0.0089(10) 0.0156(13)
C11' 0.008(4) 0.048(9) 0.015(5) 0.010(5) 0.003(3) 0.003(5)
C12 0.0213(11) 0.070(3) 0.0229(12) 0.0238(15) 0.0045(9) 0.0075(13)
C12' 0.013(4) 0.025(5) 0.044(7) 0.019(5) 0.010(4) 0.008(4)
C13 0.0204(8) 0.0354(11) 0.0223(8) 0.0189(8) 0.0051(6) 0.0050(7)
C14 0.0259(9) 0.0379(12) 0.0236(9) 0.0180(8) 0.0005(7) 0.0054(8)
C15 0.0417(14) 0.0387(13) 0.0229(10) 0.0149(9) 0.0042(9) 0.0062(11)
C16 0.0442(15) 0.0392(14) 0.0286(11) 0.0189(10) 0.0139(10) 0.0143(12)
C17 0.0326(12) 0.0493(16) 0.0336(12) 0.0254(12) 0.0129(10) 0.0183(12)
C18 0.0230(9) 0.0467(14) 0.0223(9) 0.0201(9) 0.0061(7) 0.0101(9)
C19 0.080(3) 0.051(2) 0.0364(16) 0.0172(15) 0.0215(18) 0.026(2)
C20 0.0221(10) 0.078(2) 0.0382(13) 0.0425(16) 0.0080(9) 0.0174(12)
C21 0.0329(15) 0.103(4) 0.060(2) 0.059(2) 0.0214(15) 0.035(2)
C22 0.0436(19) 0.102(4) 0.054(2) 0.044(2) 0.0167(17) 0.041(2)
C23 0.0348(16) 0.084(3) 0.050(2) 0.026(2) -0.0027(14) 0.0268(19)
C24 0.0310(14) 0.064(2) 0.0485(18) 0.0277(17) -0.0003(12) 0.0090(14)
C25 0.0273(11) 0.067(2) 0.0354(13) 0.0325(14) 0.0070(10) 0.0127(13)
C26 0.059(3) 0.089(4) 0.072(3) 0.008(3) -0.010(2) 0.037(3)
C27 0.0174(7) 0.0314(10) 0.0263(9) 0.0167(8) 0.0060(6) 0.0074(7)
C28 0.0308(11) 0.0365(12) 0.0256(9) 0.0181(9) 0.0068(8) 0.0117(9)
C29 0.0364(13) 0.0422(14) 0.0253(10) 0.0119(10) 0.0033(9) 0.0125(11)
C30 0.0261(11) 0.0339(12) 0.0379(13) 0.0094(10) 0.0004(9) 0.0068(9)
C31 0.0268(11) 0.0339(12) 0.0488(15) 0.0234(11) 0.0100(10) 0.0085(9)
C32 0.0256(9) 0.0373(12) 0.0345(11) 0.0245(10) 0.0115(8) 0.0118(9)
C33 0.0458(19) 0.0334(15) 0.055(2) 0.0016(13) -0.0017(15) 0.0064(13)
C1L 0.131(9) 0.129(10) 0.150(10) 0.067(8) 0.042(8) -0.027(7)
Cl1L 0.135(2) 0.0892(15) 0.163(2) 0.0737(15) -0.0471(18) -0.0417(14)
Cl2L 0.186(3) 0.1112(19) 0.167(3) 0.093(2) 0.096(2) 0.051(2)

loop_
_atom_type_symbol
_atom_type_description
_atom_type_scat_dispersion_real
_atom_type_scat_dispersion_imag
_atom_type_scat_source
C C 0.0033 0.0016 'International Tables Vol C Tables 4.2.6.8 and 6.1.1.4'
H H 0.0000 0.0000 'International Tables Vol C Tables 4.2.6.8 and 6.1.1.4'
N N 0.0061 0.0033 'International Tables Vol C Tables 4.2.6.8 and 6.1.1.4'
O O 0.0106 0.0060 'International Tables Vol C Tables 4.2.6.8 and 6.1.1.4'
S S 0.1246 0.1234 'International Tables Vol C Tables 4.2.6.8 and 6.1.1.4'
Pd Pd -0.9988 1.0072 'International Tables Vol C Tables 4.2.6.8 and 6.1.1.4'
Cl Cl 0.1484 0.1585 'International Tables Vol C Tables 4.2.6.8 and 6.1.1.4'

loop_
_geom_angle_atom_site_label_1
_geom_angle_atom_site_label_2
_geom_angle_atom_site_label_3
_geom_angle
C6' Pd1 C7' 34.7(3)
C6' Pd1 C2 118.9(3)
C7' Pd1 C2 153.2(4)
C6' Pd1 C3 85.6(3)
C7' Pd1 C3 119.1(4)
C2 Pd1 C3 34.16(11)
C6' Pd1 C3' 82.8(6)
C7' Pd1 C3' 117.0(7)
C2 Pd1 C3' 36.2(6)
C3 Pd1 C3' 5.8(7)
C6' Pd1 C11' 154.0(5)
C7' Pd1 C11' 123.5(5)
C2 Pd1 C11' 83.1(3)
C3 Pd1 C11' 117.3(3)
C3' Pd1 C11' 118.7(7)
C6' Pd1 C7 34.0(3)
C7' Pd1 C7 9.7(5)
C2 Pd1 C7 151.92(14)
C3 Pd1 C7 119.59(13)
C3' Pd1 C7 116.5(6)
C11' Pd1 C7 121.4(3)
C6' Pd1 C10 120.7(3)
C7' Pd1 C10 88.4(4)
C2 Pd1 C10 118.13(19)
C3 Pd1 C10 152.22(19)
C3' Pd1 C10 152.8(7)
C11' Pd1 C10 35.1(4)
C7 Pd1 C10 86.9(2)
C6' Pd1 C10' 120.5(7)
C7' Pd1 C10' 86.3(7)
C2 Pd1 C10' 120.4(6)
C3 Pd1 C10' 153.7(7)
C3' Pd1 C10' 156.6(9)
C11' Pd1 C10' 38.5(7)
C7 Pd1 C10' 86.6(7)
C10 Pd1 C10' 10.9(7)
C6' Pd1 C6 13.8(3)
C7' Pd1 C6 33.3(4)
C2 Pd1 C6 120.29(12)
C3 Pd1 C6 86.14(12)
C3' Pd1 C6 84.7(6)
C11' Pd1 C6 156.6(3)
C7 Pd1 C6 36.66(11)
C10 Pd1 C6 121.58(18)
C10' Pd1 C6 118.4(6)
C6' Pd1 C11 154.1(3)
C7' Pd1 C11 119.4(4)
C2 Pd1 C11 86.98(12)
C3 Pd1 C11 119.91(14)
C3' Pd1 C11 123.0(6)
C11' Pd1 C11 15.8(5)
C7 Pd1 C11 120.44(11)
C10 Pd1 C11 35.5(2)
C10' Pd1 C11 33.8(7)
C6 Pd1 C11 148.51(13)
C6' Pd1 C2' 118.2(5)
C7' Pd1 C2' 149.6(6)
C2 Pd1 C2' 11.2(4)
C3 Pd1 C2' 32.9(4)
C3' Pd1 C2' 36.7(4)
C11' Pd1 C2' 86.1(5)
C7 Pd1 C2' 152.2(4)
C10 Pd1 C2' 120.9(4)
C10' Pd1 C2' 120.8(8)
C6 Pd1 C2' 116.6(4)
C11 Pd1 C2' 87.0(4)
O2 S1 O1 119.20(17)
O2 S1 N1 107.25(13)
O1 S1 N1 107.09(13)
O2 S1 C13 107.99(13)
O1 S1 C13 108.60(13)
N1 S1 C13 105.98(12)
C12 N1 C1 119.4(3)
C12 N1 C12' 38.8(6)
C1 N1 C12' 133.6(6)
C12 N1 C1' 102.1(10)
C1 N1 C1' 20.5(7)
C12' N1 C1' 127.2(10)
C12 N1 S1 121.6(2)
C1 N1 S1 113.10(18)
C12' N1 S1 111.0(5)
C1' N1 S1 121.4(8)
C2 C1 N1 117.2(3)
C2' C1' N1 108.9(13)
O3 S2 O4 119.7(2)
O3 S2 N2 106.58(14)
O4 S2 N2 106.49(14)
O3 S2 C20 108.11(18)
O4 S2 C20 108.24(16)
N2 S2 C20 107.14(17)
C3 C2 C1 148.4(6)
C3 C2 Pd1 74.4(3)
C1 C2 Pd1 132.0(3)
C3' C2' C1' 129.9(18)
C3' C2' Pd1 69(2)
C1' C2' Pd1 111.7(13)
C5' N2 C4' 125.6(8)
C5' N2 C4 119.5(5)
C4' N2 C4 46.1(7)
C5' N2 C5 6.1(6)
C4' N2 C5 124.2(7)
C4 N2 C5 113.8(4)
C5' N2 S2 113.6(5)
C4' N2 S2 119.2(7)
C4 N2 S2 114.3(2)
C5 N2 S2 116.2(2)
O6 S3 O5 119.39(15)
O6 S3 N3 107.15(11)
O5 S3 N3 107.67(11)
O6 S3 C27 108.14(12)
O5 S3 C27 107.47(12)
N3 S3 C27 106.34(12)
C2 C3 C4 149.1(7)
C2 C3 Pd1 71.5(3)
C4 C3 Pd1 125.2(4)
C2' C3' C4' 121.1(17)
C2' C3' Pd1 74.0(18)
C4' C3' Pd1 114(3)
C8' N3 C9 127.7(8)
C8' N3 C8 32.5(11)
C9 N3 C8 113.9(3)
C8' N3 C9' 126.7(19)
C9 N3 C9' 26.0(17)
C8 N3 C9' 129.4(8)
C8' N3 S3 114.9(9)
C9 N3 S3 116.76(17)
C8 N3 S3 113.57(16)
C9' N3 S3 114.7(11)
C3 C4 N2 113.1(3)
N2 C4' C3' 109.0(14)
N2 C5 C6 110.8(5)
N2 C5' C6' 117.0(11)
C7 C6 C5 125.1(5)
C7 C6 Pd1 71.1(2)
C5 C6 Pd1 117.6(4)
C7' C6' C5' 148.6(16)
C7' C6' Pd1 74.7(13)
C5' C6' Pd1 132.8(9)
C6 C7 C8 123.7(4)
C6 C7 Pd1 72.3(2)
C8 C7 Pd1 116.4(3)
C6' C7' C8' 143(2)
C6' C7' Pd1 70.6(11)
C8' C7' Pd1 123.9(18)
N3 C8 C7 112.7(3)
N3 C8' C7' 116.8(18)
N3 C9 C10 114.1(4)
C10' C9' N3 113.0(16)
C11 C10 C9 125.0(5)
C11 C10 Pd1 72.9(3)
C9 C10 Pd1 116.0(4)
C9' C10' C11' 139(2)
C9' C10' Pd1 130(2)
C11' C10' Pd1 69.9(12)
C10 C11 C12 127.5(5)
C10 C11 Pd1 71.6(3)
C12 C11 Pd1 112.8(2)
C10' C11' C12' 121(2)
C10' C11' Pd1 71.6(11)
C12' C11' Pd1 120.5(10)
N1 C12 C11 112.2(3)
N1 C12' C11' 105.4(10)
C14 C13 C18 120.3(2)
C14 C13 S1 119.86(19)
C18 C13 S1 119.78(18)
C13 C14 C15 119.4(2)
C14 C15 C16 121.2(3)
C15 C16 C17 118.4(3)
C15 C16 C19 120.6(3)
C17 C16 C19 121.0(3)
C18 C17 C16 120.9(3)
C17 C18 C13 119.8(2)
C25 C20 C21 119.6(4)
C25 C20 S2 119.3(3)
C21 C20 S2 121.1(3)
C22 C21 C20 120.4(4)
C21 C22 C23 120.8(4)
C22 C23 C24 118.9(5)
C22 C23 C26 120.4(5)
C24 C23 C26 120.7(5)
C23 C24 C25 121.6(4)
C20 C25 C24 118.7(3)
C32 C27 C28 121.0(2)
C32 C27 S3 120.01(18)
C28 C27 S3 119.00(18)
C27 C28 C29 118.6(2)
C30 C29 C28 121.4(3)
C29 C30 C31 118.9(3)
C29 C30 C33 119.9(3)
C31 C30 C33 121.2(3)
C30 C31 C32 121.3(3)
C27 C32 C31 118.8(2)
Cl1L C1L Cl2L 119.1(8)

loop_
_geom_bond_atom_site_label_1
_geom_bond_atom_site_label_2
_geom_bond_distance
Pd1 C6' 2.059(11)
Pd1 C7' 2.11(2)
Pd1 C2 2.107(4)
Pd1 C3 2.140(6)
Pd1 C3' 2.17(5)
Pd1 C11' 2.170(15)
Pd1 C7 2.186(4)
Pd1 C10 2.189(7)
Pd1 C10' 2.19(2)
Pd1 C6 2.202(3)
Pd1 C11 2.205(3)
Pd1 C2' 2.225(17)
S1 O2 1.430(3)
S1 O1 1.433(2)
S1 N1 1.651(2)
S1 C13 1.770(3)
N1 C12 1.446(4)
N1 C1 1.449(4)
N1 C12' 1.477(11)
N1 C1' 1.55(2)
C1 C2 1.441(4)
C1' C2' 1.498(4)
S2 O3 1.434(3)
S2 O4 1.442(3)
S2 N2 1.639(2)
S2 C20 1.763(4)
C2 C3 1.248(4)
C2' C3' 1.384(4)
N2 C5' 1.426(16)
N2 C4' 1.427(17)
N2 C4 1.482(4)
N2 C5 1.494(7)
S3 O6 1.431(2)
S3 O5 1.443(2)
S3 N3 1.6442(19)
S3 C27 1.768(3)
C3 C4 1.460(4)
C3' C4' 1.500(4)
N3 C8' 1.44(3)
N3 C9 1.462(4)
N3 C8 1.477(4)
N3 C9' 1.52(2)
C5 C6 1.494(4)
C5' C6' 1.478(4)
C6 C7 1.380(4)
C6' C7' 1.243(4)
C7 C8 1.487(4)
C7' C8' 1.479(4)
C9 C10 1.502(6)
C9' C10' 1.39(3)
C10 C11 1.338(8)
C10' C11' 1.44(3)
C11 C12 1.518(5)
C11' C12' 1.57(2)
C13 C14 1.387(3)
C13 C18 1.399(3)
C14 C15 1.389(4)
C15 C16 1.399(5)
C16 C17 1.403(5)
C16 C19 1.515(5)
C17 C18 1.380(4)
C20 C25 1.383(5)
C20 C21 1.417(5)
C21 C22 1.363(8)
C22 C23 1.383(8)
C23 C24 1.389(6)
C23 C26 1.519(9)
C24 C25 1.396(6)
C27 C32 1.390(3)
C27 C28 1.396(3)
C28 C29 1.402(4)
C29 C30 1.384(5)
C30 C31 1.387(5)
C30 C33 1.513(5)
C31 C32 1.402(4)
C1L Cl1L 1.660(12)
C1L Cl2L 1.725(13)

loop_
_geom_torsion_atom_site_label_1
_geom_torsion_atom_site_label_2
_geom_torsion_atom_site_label_3
_geom_torsion_atom_site_label_4
_geom_torsion
O2 S1 N1 C12 -160.4(3)
O1 S1 N1 C12 -31.3(3)
C13 S1 N1 C12 84.5(3)
O2 S1 N1 C1 46.9(3)
O1 S1 N1 C1 175.9(3)
C13 S1 N1 C1 -68.3(3)
O2 S1 N1 C12' -118.4(7)
O1 S1 N1 C12' 10.7(7)
C13 S1 N1 C12' 126.5(7)
O2 S1 N1 C1' 68.1(9)
O1 S1 N1 C1' -162.9(9)
C13 S1 N1 C1' -47.1(9)
C12 N1 C1 C2 31.6(7)
C12' N1 C1 C2 -14.2(12)
C1' N1 C1 C2 66.6(19)
S1 N1 C1 C2 -175.0(5)
C12 N1 C1' C2' 87.8(15)
C1 N1 C1' C2' -61.5(15)
C12' N1 C1' C2' 55(2)
S1 N1 C1' C2' -132.9(12)
N1 C1 C2 C3 147.2(12)
N1 C1 C2 Pd1 6.5(10)
C6' Pd1 C2 C3 13.9(7)
C7' Pd1 C2 C3 5.6(15)
C3' Pd1 C2 C3 9.5(12)
C11' Pd1 C2 C3 179.4(8)
C7 Pd1 C2 C3 26.6(9)
C10 Pd1 C2 C3 177.2(5)
C10' Pd1 C2 C3 -170.6(9)
C6 Pd1 C2 C3 -1.9(6)
C11 Pd1 C2 C3 -165.2(5)
C2' Pd1 C2 C3 -75(2)
C6' Pd1 C2 C1 173.8(7)
C7' Pd1 C2 C1 165.5(12)
C3 Pd1 C2 C1 159.8(11)
C3' Pd1 C2 C1 169.3(15)
C11' Pd1 C2 C1 -20.8(9)
C7 Pd1 C2 C1 -173.6(5)
C10 Pd1 C2 C1 -23.0(9)
C10' Pd1 C2 C1 -10.8(13)
C6 Pd1 C2 C1 157.9(7)
C11 Pd1 C2 C1 -5.4(7)
C2' Pd1 C2 C1 84(2)
N1 C1' C2' C3' -152(3)
N1 C1' C2' Pd1 -71.6(16)
C6' Pd1 C2' C3' -16.8(13)
C7' Pd1 C2' C3' -38.6(17)
C2 Pd1 C2' C3' 80(2)
C3 Pd1 C2' C3' -7.8(13)
C11' Pd1 C2' C3' 153.7(13)
C7 Pd1 C2' C3' -19.3(15)
C10 Pd1 C2' C3' 158.6(12)
C10' Pd1 C2' C3' 171.3(14)
C6 Pd1 C2' C3' -32.3(12)
C11 Pd1 C2' C3' 169.5(12)
C6' Pd1 C2' C1' -142.8(11)
C7' Pd1 C2' C1' -164.5(13)
C2 Pd1 C2' C1' -46(2)
C3 Pd1 C2' C1' -133.8(15)
C3' Pd1 C2' C1' -126.0(17)
C11' Pd1 C2' C1' 27.7(13)
C7 Pd1 C2' C1' -145.2(10)
C10 Pd1 C2' C1' 32.7(13)
C10' Pd1 C2' C1' 45.4(15)
C6 Pd1 C2' C1' -158.2(11)
C11 Pd1 C2' C1' 43.5(11)
O3 S2 N2 C5' 169.8(5)
O4 S2 N2 C5' 41.0(5)
C20 S2 N2 C5' -74.7(5)
O3 S2 N2 C4' 3.4(8)
O4 S2 N2 C4' -125.4(8)
C20 S2 N2 C4' 118.9(8)
O3 S2 N2 C4 -48.4(4)
O4 S2 N2 C4 -177.2(3)
C20 S2 N2 C4 67.2(3)
O3 S2 N2 C5 175.9(4)
O4 S2 N2 C5 47.1(5)
C20 S2 N2 C5 -68.6(4)
C1 C2 C3 C4 81(2)
Pd1 C2 C3 C4 -128.5(13)
C1 C2 C3 Pd1 -150.7(15)
C6' Pd1 C3 C2 -167.8(6)
C7' Pd1 C3 C2 -177.1(7)
C3' Pd1 C3 C2 -107(7)
C11' Pd1 C3 C2 -0.7(9)
C7 Pd1 C3 C2 -166.0(5)
C10 Pd1 C3 C2 -5.3(9)
C10' Pd1 C3 C2 18.5(17)
C6 Pd1 C3 C2 178.4(5)
C11 Pd1 C3 C2 17.1(6)
C2' Pd1 C3 C2 20.1(7)
C6' Pd1 C3 C4 -17.3(6)
C7' Pd1 C3 C4 -26.6(8)
C2 Pd1 C3 C4 150.5(9)
C3' Pd1 C3 C4 44(7)
C11' Pd1 C3 C4 149.8(8)
C7 Pd1 C3 C4 -15.4(6)
C10 Pd1 C3 C4 145.2(5)
C10' Pd1 C3 C4 169.1(16)
C6 Pd1 C3 C4 -31.1(5)
C11 Pd1 C3 C4 167.6(4)
C2' Pd1 C3 C4 170.7(10)
C1' C2' C3' C4' -150(3)
Pd1 C2' C3' C4' 109(4)
C1' C2' C3' Pd1 102(3)
C6' Pd1 C3' C2' 165.1(11)
C7' Pd1 C3' C2' 159.2(10)
C2 Pd1 C3' C2' -18.8(7)
C3 Pd1 C3' C2' 47(7)
C11' Pd1 C3' C2' -30.3(14)
C7 Pd1 C3' C2' 170.1(8)
C10 Pd1 C3' C2' -43.1(19)
C10' Pd1 C3' C2' -19(3)
C6 Pd1 C3' C2' 151.3(11)
C11 Pd1 C3' C2' -12.5(14)
C6' Pd1 C3' C4' 47.7(13)
C7' Pd1 C3' C4' 41.8(16)
C2 Pd1 C3' C4' -136.2(19)
C3 Pd1 C3' C4' -71(7)
C11' Pd1 C3' C4' -147.7(13)
C7 Pd1 C3' C4' 52.7(15)
C10 Pd1 C3' C4' -160.5(9)
C10' Pd1 C3' C4' -136(2)
C6 Pd1 C3' C4' 33.9(13)
C11 Pd1 C3' C4' -129.9(12)
C2' Pd1 C3' C4' -117.4(18)
O6 S3 N3 C8' 145.0(13)
O5 S3 N3 C8' 15.4(13)
C27 S3 N3 C8' -99.6(13)
O6 S3 N3 C9 -43.7(3)
O5 S3 N3 C9 -173.3(3)
C27 S3 N3 C9 71.7(3)
O6 S3 N3 C8 -179.3(3)
O5 S3 N3 C8 51.1(3)
C27 S3 N3 C8 -63.9(3)
O6 S3 N3 C9' -15(2)
O5 S3 N3 C9' -145(2)
C27 S3 N3 C9' 101(2)
C2 C3 C4 N2 163.9(11)
Pd1 C3 C4 N2 49.1(7)
C5' N2 C4 C3 -64.7(7)
C4' N2 C4 C3 48.0(11)
C5 N2 C4 C3 -67.4(6)
S2 N2 C4 C3 155.9(4)
C5' N2 C4' C3' 54(2)
C4 N2 C4' C3' -44(2)
C5 N2 C4' C3' 47(2)
S2 N2 C4' C3' -141(2)
C2' C3' C4' N2 -161(3)
Pd1 C3' C4' N2 -75.4(15)
C5' N2 C5 C6 -81(5)
C4' N2 C5 C6 24.5(11)
C4 N2 C5 C6 76.5(6)
S2 N2 C5 C6 -147.5(4)
C4' N2 C5' C6' -11.0(14)
C4 N2 C5' C6' 43.9(10)
C5 N2 C5' C6' 68(5)
S2 N2 C5' C6' -176.4(7)
N2 C5 C6 C7 -147.9(4)
N2 C5 C6 Pd1 -62.6(7)
C6' Pd1 C6 C7 69.6(12)
C7' Pd1 C6 C7 -15.9(9)
C2 Pd1 C6 C7 157.9(4)
C3 Pd1 C6 C7 156.8(3)
C3' Pd1 C6 C7 151.2(7)
C11' Pd1 C6 C7 -25.3(16)
C10 Pd1 C6 C7 -21.1(4)
C10' Pd1 C6 C7 -33.2(9)
C11 Pd1 C6 C7 -55.3(5)
C2' Pd1 C6 C7 169.9(5)
C6' Pd1 C6 C5 -50.8(12)
C7' Pd1 C6 C5 -136.3(11)
C2 Pd1 C6 C5 37.5(5)
C3 Pd1 C6 C5 36.4(5)
C3' Pd1 C6 C5 30.8(7)
C11' Pd1 C6 C5 -145.7(15)
C7 Pd1 C6 C5 -120.4(6)
C10 Pd1 C6 C5 -141.6(5)
C10' Pd1 C6 C5 -153.6(10)
C11 Pd1 C6 C5 -175.7(4)
C2' Pd1 C6 C5 49.5(6)
N2 C5' C6' C7' 137(2)
N2 C5' C6' Pd1 -8.9(15)
C2 Pd1 C6' C7' -173.4(10)
C3 Pd1 C6' C7' -165.6(11)
C3' Pd1 C6' C7' -170.8(12)
C11' Pd1 C6' C7' 41.3(19)
C7 Pd1 C6' C7' 17.2(9)
C10 Pd1 C6' C7' 23.8(11)
C10' Pd1 C6' C7' 11.1(14)
C6 Pd1 C6' C7' -73.9(14)
C11 Pd1 C6' C7' 4.7(15)
C2' Pd1 C6' C7' -160.8(11)
C7' Pd1 C6' C5' 162.3(17)
C2 Pd1 C6' C5' -11.1(12)
C3 Pd1 C6' C5' -3.3(10)
C3' Pd1 C6' C5' -8.5(12)
C11' Pd1 C6' C5' -156.4(14)
C7 Pd1 C6' C5' 179.5(15)
C10 Pd1 C6' C5' -173.9(9)
C10' Pd1 C6' C5' 173.4(12)
C6 Pd1 C6' C5' 88.4(16)
C11 Pd1 C6' C5' 167.0(7)
C2' Pd1 C6' C5' 1.6(12)
C5 C6 C7 C8 -138.7(5)
Pd1 C6 C7 C8 110.4(4)
C5 C6 C7 Pd1 110.9(5)
C6' Pd1 C7 C6 -23.6(5)
C7' Pd1 C7 C6 63(2)
C2 Pd1 C7 C6 -43.7(7)
C3 Pd1 C7 C6 -26.8(4)
C3' Pd1 C7 C6 -32.4(8)
C11' Pd1 C7 C6 168.5(7)
C10 Pd1 C7 C6 162.1(3)
C10' Pd1 C7 C6 151.2(7)
C11 Pd1 C7 C6 150.1(3)
C2' Pd1 C7 C6 -19.7(9)
C6' Pd1 C7 C8 -143.0(7)
C7' Pd1 C7 C8 -56(2)
C2 Pd1 C7 C8 -163.1(5)
C3 Pd1 C7 C8 -146.3(3)
C3' Pd1 C7 C8 -151.9(8)
C11' Pd1 C7 C8 49.0(8)
C10 Pd1 C7 C8 42.6(4)
C10' Pd1 C7 C8 31.7(8)
C6 Pd1 C7 C8 -119.5(5)
C11 Pd1 C7 C8 30.6(4)
C2' Pd1 C7 C8 -139.2(7)
C5' C6' C7' C8' 84(4)
Pd1 C6' C7' C8' -121(4)
C5' C6' C7' Pd1 -155(2)
C2 Pd1 C7' C6' 13(2)
C3 Pd1 C7' C6' 16.4(12)
C3' Pd1 C7' C6' 10.3(14)
C11' Pd1 C7' C6' -159.7(10)
C7 Pd1 C7' C6' -79(2)
C10 Pd1 C7' C6' -159.7(10)
C10' Pd1 C7' C6' -170.4(12)
C6 Pd1 C7' C6' 24.7(5)
C11 Pd1 C7' C6' -177.7(7)
C2' Pd1 C7' C6' 35.0(18)
C6' Pd1 C7' C8' 141(2)
C2 Pd1 C7' C8' 154.3(15)
C3 Pd1 C7' C8' 157.9(17)
C3' Pd1 C7' C8' 151.7(18)
C11' Pd1 C7' C8' -18(2)
C7 Pd1 C7' C8' 62(3)
C10 Pd1 C7' C8' -18.3(18)
C10' Pd1 C7' C8' -29.0(19)
C6 Pd1 C7' C8' 166(2)
C11 Pd1 C7' C8' -36(2)
C2' Pd1 C7' C8' 176.4(16)
C8' N3 C8 C7 -50.4(17)
C9 N3 C8 C7 72.9(4)
C9' N3 C8 C7 48(3)
S3 N3 C8 C7 -150.2(3)
C6 C7 C8 N3 -148.1(4)
Pd1 C7 C8 N3 -62.5(5)
C9 N3 C8' C7' -18(3)
C8 N3 C8' C7' 57.0(16)
C9' N3 C8' C7' -51(3)
S3 N3 C8' C7' 152.2(17)
C6' C7' C8' N3 147(3)
Pd1 C7' C8' N3 44(3)
C8' N3 C9 C10 -37.7(16)
C8 N3 C9 C10 -72.2(5)
C9' N3 C9 C10 60(3)
S3 N3 C9 C10 152.3(4)
C8' N3 C9' C10' 44(5)
C9 N3 C9' C10' -58(2)
C8 N3 C9' C10' 3(5)
S3 N3 C9' C10' -158(3)
N3 C9 C10 C11 147.1(5)
N3 C9 C10 Pd1 60.4(6)
C6' Pd1 C10 C11 -165.7(4)
C7' Pd1 C10 C11 -152.5(6)
C2 Pd1 C10 C11 31.4(4)
C3 Pd1 C10 C11 34.8(7)
C3' Pd1 C10 C11 47.4(13)
C11' Pd1 C10 C11 27.5(9)
C7 Pd1 C10 C11 -162.0(3)
C10' Pd1 C10 C11 -74(4)
C6 Pd1 C10 C11 -149.6(3)
C2' Pd1 C10 C11 18.9(5)
C6' Pd1 C10 C9 -44.6(6)
C7' Pd1 C10 C9 -31.3(7)
C2 Pd1 C10 C9 152.5(4)
C3 Pd1 C10 C9 155.9(5)
C3' Pd1 C10 C9 168.5(12)
C11' Pd1 C10 C9 148.7(12)
C7 Pd1 C10 C9 -40.9(5)
C10' Pd1 C10 C9 48(4)
C6 Pd1 C10 C9 -28.4(5)
C11 Pd1 C10 C9 121.2(6)
C2' Pd1 C10 C9 140.1(5)
N3 C9' C10' C11' -142(3)
N3 C9' C10' Pd1 -35(5)
C6' Pd1 C10' C9' 21(3)
C7' Pd1 C10' C9' 27(3)
C2 Pd1 C10' C9' -154(3)
C3 Pd1 C10' C9' -166(2)
C3' Pd1 C10' C9' -154(3)
C11' Pd1 C10' C9' -138(4)
C7 Pd1 C10' C9' 17(3)
C10 Pd1 C10' C9' -73(5)
C6 Pd1 C10' C9' 37(3)
C11 Pd1 C10' C9' -164(4)
C2' Pd1 C10' C9' -167(3)
C6' Pd1 C10' C11' 159.3(12)
C7' Pd1 C10' C11' 165.6(15)
C2 Pd1 C10' C11' -16.1(18)
C3 Pd1 C10' C11' -28(3)
C3' Pd1 C10' C11' -16(3)
C7 Pd1 C10' C11' 155.9(14)
C10 Pd1 C10' C11' 65(4)
C6 Pd1 C10' C11' 175.0(11)
C11 Pd1 C10' C11' -25.7(9)
C2' Pd1 C10' C11' -29.0(17)
C9 C10 C11 C12 144.8(5)
Pd1 C10 C11 C12 -105.1(4)
C9 C10 C11 Pd1 -110.1(5)
C6' Pd1 C11 C10 29.0(9)
C7' Pd1 C11 C10 32.1(7)
C2 Pd1 C11 C10 -152.6(4)
C3 Pd1 C11 C10 -162.1(3)
C3' Pd1 C11 C10 -156.4(8)
C11' Pd1 C11 C10 -77.4(13)
C7 Pd1 C11 C10 20.9(4)
C10' Pd1 C11 C10 19.0(12)
C6 Pd1 C11 C10 55.6(5)
C2' Pd1 C11 C10 -163.8(4)
C6' Pd1 C11 C12 152.8(7)
C7' Pd1 C11 C12 155.9(7)
C2 Pd1 C11 C12 -28.8(4)
C3 Pd1 C11 C12 -38.3(4)
C3' Pd1 C11 C12 -32.5(8)
C11' Pd1 C11 C12 46.5(12)
C7 Pd1 C11 C12 144.7(3)
C10 Pd1 C11 C12 123.8(5)
C10' Pd1 C11 C12 142.8(13)
C6 Pd1 C11 C12 179.5(3)
C2' Pd1 C11 C12 -40.0(4)
C9' C10' C11' C12' -116(5)
Pd1 C10' C11' C12' 115.0(13)
C9' C10' C11' Pd1 129(5)
C6' Pd1 C11' C10' -44(2)
C7' Pd1 C11' C10' -17.3(18)
C2 Pd1 C11' C10' 166.1(16)
C3 Pd1 C11' C10' 166.5(14)
C3' Pd1 C11' C10' 172.9(15)
C7 Pd1 C11' C10' -28.5(17)
C10 Pd1 C11' C10' -17.3(13)
C6 Pd1 C11' C10' -11(3)
C11 Pd1 C11' C10' 62.7(18)
C2' Pd1 C11' C10' 155.3(15)
C6' Pd1 C11' C12' -160.3(9)
C7' Pd1 C11' C12' -133.5(11)
C2 Pd1 C11' C12' 49.9(12)
C3 Pd1 C11' C12' 50.2(15)
C3' Pd1 C11' C12' 56.6(16)
C7 Pd1 C11' C12' -144.8(9)
C10 Pd1 C11' C12' -134(2)
C10' Pd1 C11' C12' -116(2)
C6 Pd1 C11' C12' -127.4(9)
C11 Pd1 C11' C12' -53.5(15)
C2' Pd1 C11' C12' 39.1(12)
C1 N1 C12 C11 -73.8(5)
C12' N1 C12 C11 50.4(10)
C1' N1 C12 C11 -85.7(6)
S1 N1 C12 C11 135.1(3)
C10 C11 C12 N1 152.3(5)
Pd1 C11 C12 N1 68.6(4)
C12 N1 C12' C11' -42.3(8)
C1 N1 C12' C11' 41.8(15)
C1' N1 C12' C11' 16.1(16)
S1 N1 C12' C11' -157.0(8)
C10' C11' C12' N1 -149.0(15)
Pd1 C11' C12' N1 -63.0(15)
O2 S1 C13 C14 145.4(2)
O1 S1 C13 C14 14.9(3)
N1 S1 C13 C14 -99.9(2)
O2 S1 C13 C18 -37.2(2)
O1 S1 C13 C18 -167.8(2)
N1 S1 C13 C18 77.4(2)
C18 C13 C14 C15 -0.6(4)
S1 C13 C14 C15 176.7(2)
C13 C14 C15 C16 -1.1(4)
C14 C15 C16 C17 1.4(5)
C14 C15 C16 C19 -178.2(3)
C15 C16 C17 C18 -0.2(5)
C19 C16 C17 C18 179.5(3)
C16 C17 C18 C13 -1.4(5)
C14 C13 C18 C17 1.8(4)
S1 C13 C18 C17 -175.5(2)
O3 S2 C20 C25 -141.7(3)
O4 S2 C20 C25 -10.7(3)
N2 S2 C20 C25 103.8(2)
O3 S2 C20 C21 40.5(3)
O4 S2 C20 C21 171.5(3)
N2 S2 C20 C21 -74.0(3)
C25 C20 C21 C22 -1.0(5)
S2 C20 C21 C22 176.9(3)
C20 C21 C22 C23 -0.5(6)
C21 C22 C23 C24 1.7(6)
C21 C22 C23 C26 -178.0(4)
C22 C23 C24 C25 -1.6(6)
C26 C23 C24 C25 178.2(4)
C21 C20 C25 C24 1.1(5)
S2 C20 C25 C24 -176.8(2)
C23 C24 C25 C20 0.2(5)
O6 S3 C27 C32 31.5(2)
O5 S3 C27 C32 161.6(2)
N3 S3 C27 C32 -83.3(2)
O6 S3 C27 C28 -149.6(2)
O5 S3 C27 C28 -19.5(2)
N3 S3 C27 C28 95.6(2)
C32 C27 C28 C29 -1.4(4)
S3 C27 C28 C29 179.7(2)
C27 C28 C29 C30 1.5(4)
C28 C29 C30 C31 -0.7(5)
C28 C29 C30 C33 179.5(3)
C29 C30 C31 C32 -0.1(4)
C33 C30 C31 C32 179.7(3)
C28 C27 C32 C31 0.6(4)
S3 C27 C32 C31 179.6(2)
C30 C31 C32 C27 0.1(4)
